data_4517845
loop_
_publ_author_name
'Pisarek, Joanna'
'Malinska, Maura'

_publ_section_title
;
 Structure and Morphology of Indole Analogue Crystals.
;
_journal_issue 28
_journal_name_full 'ACS omega'
_journal_page_first 17141
_journal_page_last 17151
_journal_paper_doi 10.1021/acsomega.0c01020
_journal_volume 5
_journal_year 2020
_chemical_formula_moiety 'C8 H6 N2 O2'
_chemical_formula_sum 'C8 H6 N2 O2'
_chemical_formula_weight 162.15
_chemical_name_systematic 5-Nitroindole
_space_group_crystal_system monoclinic
_space_group_IT_number 14
_space_group_name_Hall '-P 2ybc'
_space_group_name_H-M_alt 'P 1 21/c 1'
_atom_sites_solution_hydrogens geom
_atom_sites_solution_primary direct
_audit_creation_date 2019-08-02
_audit_creation_method
;
Olex2 1.2
(compiled May 29 2018 13:30:08 for OlexSys, GUI svn.r5506)
;
_cell_angle_alpha 90
_cell_angle_beta 90.730(2)
_cell_angle_gamma 90
_cell_formula_units_Z 4
_cell_length_a 3.75839(9)
_cell_length_b 12.0667(3)
_cell_length_c 15.8045(4)
_cell_measurement_reflns_used 7708
_cell_measurement_temperature 100.00(10)
_cell_measurement_theta_max 32.3100
_cell_measurement_theta_min 2.5580
_cell_volume 716.70(3)
_computing_cell_refinement 'CrysAlisPro 1.171.38.46 (Rigaku OD, 2015)'
_computing_data_collection 'CrysAlisPro 1.171.38.46 (Rigaku OD, 2015)'
_computing_data_reduction 'CrysAlisPro 1.171.38.46 (Rigaku OD, 2015)'
_computing_molecular_graphics 'Olex2 (Dolomanov et al., 2009)'
_computing_publication_material 'Olex2 (Dolomanov et al., 2009)'
_computing_structure_refinement 'ShelXL (Sheldrick, 2015)'
_computing_structure_solution 'XS (Sheldrick, 2008)'
_diffrn_ambient_environment N~2~
_diffrn_ambient_temperature 100.00(10)
_diffrn_detector 'CCD plate'
_diffrn_detector_area_resol_mean 16.0026
_diffrn_detector_type Eos
_diffrn_measured_fraction_theta_full 1.000
_diffrn_measured_fraction_theta_max 0.997
_diffrn_measurement_details
;
List of Runs (angles in degrees, time in seconds):

  # Type    Start    End  Width  t~exp~   \w     \q     \k     \f   Frames
--------------------------------------------------------------------------
  1  \w     49.00  99.00   1.00   50.00    --   27.00 160.00  90.00   50
  2  \w    -17.00 100.00   1.00   50.00    --   27.00  19.00 120.00  117
  3  \w      6.00  96.00   1.00   50.00    --   27.00  57.00 -30.00   90
  4  \w     49.00  99.00   1.00   50.00    --   27.00 160.00  30.00   50
  5  \w    -42.00  47.00   1.00   50.00    --   27.00 -57.00  90.00   89
  6  \w      6.00  96.00   1.00   50.00    --   27.00  57.00-180.00   90
  7  \w    -57.00  43.00   1.00   50.00    --  -27.15  77.00   0.00  100
  8  \w     -3.00  97.00   1.00   50.00    --   27.00  77.00  60.00  100
  9  \w     21.00 103.00   1.00   50.00    --   27.00-160.00 120.00   82
 10  \w      6.00  96.00   1.00   50.00    --   27.00  57.00-120.00   90
 11  \w    -97.00 -87.00   1.00   50.00    --  -27.15 -77.00 120.00   10
;
_diffrn_measurement_device 'four-circle diffractometer'
_diffrn_measurement_device_type 'SuperNova, Single source at offset, Eos'
_diffrn_measurement_method '\w scans'
_diffrn_orient_matrix_type 'CrysAlisPro convention (1999,Acta A55,543-557)'
_diffrn_orient_matrix_UB_11 -0.0765021000
_diffrn_orient_matrix_UB_12 -0.0210608000
_diffrn_orient_matrix_UB_13 0.0374946000
_diffrn_orient_matrix_UB_21 -0.1682371000
_diffrn_orient_matrix_UB_22 0.0211629000
_diffrn_orient_matrix_UB_23 -0.0128740000
_diffrn_orient_matrix_UB_31 -0.0383877000
_diffrn_orient_matrix_UB_32 -0.0506593000
_diffrn_orient_matrix_UB_33 -0.0210007000
_diffrn_radiation_monochromator mirror
_diffrn_radiation_probe x-ray
_diffrn_radiation_type MoK\a
_diffrn_radiation_wavelength 0.71073
_diffrn_reflns_av_R_equivalents 0.0303
_diffrn_reflns_av_unetI/netI 0.0180
_diffrn_reflns_Laue_measured_fraction_full 1.000
_diffrn_reflns_Laue_measured_fraction_max 0.997
_diffrn_reflns_limit_h_max 5
_diffrn_reflns_limit_h_min -5
_diffrn_reflns_limit_k_max 17
_diffrn_reflns_limit_k_min -17
_diffrn_reflns_limit_l_max 22
_diffrn_reflns_limit_l_min -22
_diffrn_reflns_number 15431
_diffrn_reflns_point_group_measured_fraction_full 1.000
_diffrn_reflns_point_group_measured_fraction_max 0.997
_diffrn_reflns_theta_full 25.242
_diffrn_reflns_theta_max 31.503
_diffrn_reflns_theta_min 2.124
_diffrn_source 'micro-focus sealed X-ray tube'
_diffrn_source_type 'SuperNova (Mo) X-ray Source'
_exptl_absorpt_coefficient_mu 0.112
_exptl_absorpt_correction_T_max 1.00000
_exptl_absorpt_correction_T_min 0.47625
_exptl_absorpt_correction_type multi-scan
_exptl_absorpt_process_details
;
CrysAlisPro 1.171.38.46 (Rigaku Oxford Diffraction, 2015)
Empirical absorption correction using spherical harmonics,
 implemented in SCALE3 ABSPACK scaling algorithm.
;
_exptl_crystal_colour 'clear yellow'
_exptl_crystal_colour_lustre clear
_exptl_crystal_colour_primary yellow
_exptl_crystal_density_diffrn 1.503
_exptl_crystal_description needle
_exptl_crystal_F_000 336
_exptl_crystal_size_max 0.649
_exptl_crystal_size_mid 0.176
_exptl_crystal_size_min 0.056
_refine_diff_density_max 0.484
_refine_diff_density_min -0.214
_refine_diff_density_rms 0.052
_refine_ls_extinction_method none
_refine_ls_goodness_of_fit_ref 1.044
_refine_ls_hydrogen_treatment constr
_refine_ls_matrix_type full
_refine_ls_number_parameters 109
_refine_ls_number_reflns 2392
_refine_ls_number_restraints 0
_refine_ls_restrained_S_all 1.044
_refine_ls_R_factor_all 0.0422
_refine_ls_R_factor_gt 0.0380
_refine_ls_shift/su_max 0.000
_refine_ls_shift/su_mean 0.000
_refine_ls_structure_factor_coef Fsqd
_refine_ls_weighting_details 'w=1/[\s^2^(Fo^2^)+(0.0628P)^2^+0.1681P] where P=(Fo^2^+2Fc^2^)/3'
_refine_ls_weighting_scheme calc
_refine_ls_wR_factor_gt 0.1058
_refine_ls_wR_factor_ref 0.1098
_reflns_Friedel_coverage 0.000
_reflns_number_gt 2156
_reflns_number_total 2392
_reflns_threshold_expression 'I > 2\s(I)'
_cod_data_source_file ao0c01020_si_001.cif
_cod_data_source_block 5nI
_cod_depositor_comments 'Adding full bibliography for 4517840--4517846.cif.'
_cod_database_code 4517845
_shelx_shelxl_version_number 2018/3
_chemical_oxdiff_formula C8H6N2O2
_shelx_space_group_comment
;
The symmetry employed for this shelxl refinement is uniquely defined
by the following loop, which should always be used as a source of
symmetry information in preference to the above space-group names.
They are only intended as comments.
;
_shelx_estimated_absorpt_t_max 0.994
_shelx_estimated_absorpt_t_min 0.931
_reflns_odcompleteness_completeness 99.96
_reflns_odcompleteness_iscentric 1
_reflns_odcompleteness_theta 30.44
_olex2_refinement_description
;
1. Fixed Uiso
 At 1.2 times of:
  All C(H) groups, All N(H) groups
2.a Aromatic/amide H refined with riding coordinates:
 N1(H1), C7(H7), C4(H4), C6(H6), C3(H3), C2(H2)
;
_olex2_date_sample_data_collection 2017-11-08
_olex2_submission_original_sample_id 5-Nitroindole
_olex2_submission_special_instructions 'No special instructions were received'
_oxdiff_exptl_absorpt_empirical_details
;
Empirical correction (ABSPACK) includes:
- Absorption correction using spherical harmonics
- Frame scaling
;
_oxdiff_exptl_absorpt_empirical_full_max 1.601
_oxdiff_exptl_absorpt_empirical_full_min 0.382

loop_
_space_group_symop_operation_xyz
'x, y, z'
'-x, y+1/2, -z+1/2'
'-x, -y, -z'
'x, -y-1/2, z-1/2'

loop_
_atom_site_label
_atom_site_type_symbol
_atom_site_fract_x
_atom_site_fract_y
_atom_site_fract_z
_atom_site_U_iso_or_equiv
_atom_site_adp_type
_atom_site_occupancy
_atom_site_site_symmetry_order
_atom_site_calc_flag
_atom_site_refinement_flags_posn
_atom_site_refinement_flags_adp
_atom_site_refinement_flags_occupancy
_atom_site_disorder_assembly
_atom_site_disorder_group
N2 N 0.3364(2) 0.29670(6) 0.06790(5) 0.01743(16) Uani 1 1 d . . . . .
C5 C 0.1822(2) 0.26377(7) -0.01281(5) 0.01448(16) Uani 1 1 d . . . . .
N1 N -0.23639(19) 0.15725(6) -0.23674(5) 0.01739(16) Uani 1 1 d . . . . .
H1 H -0.340605 0.191447 -0.279535 0.021 Uiso 1 1 calc R . . . .
C9 C 0.0404(2) 0.12250(7) -0.11259(5) 0.01370(16) Uani 1 1 d . . . . .
O2 O 0.3380(2) 0.39544(6) 0.08783(5) 0.02865(18) Uani 1 1 d . . . . .
C8 C -0.1085(2) 0.20696(7) -0.16517(5) 0.01401(16) Uani 1 1 d . . . . .
C7 C -0.1121(2) 0.31881(7) -0.14208(5) 0.01607(16) Uani 1 1 d . . . . .
H7 H -0.213517 0.373360 -0.178400 0.019 Uiso 1 1 calc R . . . .
O1 O 0.4647(2) 0.22398(6) 0.11465(4) 0.02447(17) Uani 1 1 d . . . . .
C4 C 0.1893(2) 0.15232(7) -0.03444(5) 0.01419(16) Uani 1 1 d . . . . .
H4 H 0.291411 0.098502 0.002412 0.017 Uiso 1 1 calc R . . . .
C6 C 0.0364(2) 0.34734(7) -0.06496(5) 0.01650(17) Uani 1 1 d . . . . .
H6 H 0.040312 0.422526 -0.047133 0.020 Uiso 1 1 calc R . . . .
C3 C -0.0061(2) 0.01981(7) -0.15672(5) 0.01729(17) Uani 1 1 d . . . . .
H3 H 0.066664 -0.051555 -0.137928 0.021 Uiso 1 1 calc R . . . .
C2 C -0.1763(2) 0.04488(7) -0.23132(5) 0.01917(18) Uani 1 1 d . . . . .
H2 H -0.243311 -0.007669 -0.273344 0.023 Uiso 1 1 calc R . . . .

loop_
_atom_site_aniso_label
_atom_site_aniso_U_11
_atom_site_aniso_U_22
_atom_site_aniso_U_33
_atom_site_aniso_U_23
_atom_site_aniso_U_13
_atom_site_aniso_U_12
N2 0.0195(3) 0.0189(3) 0.0138(3) -0.0016(2) -0.0029(2) 0.0001(2)
C5 0.0158(3) 0.0160(4) 0.0116(3) -0.0004(3) -0.0027(3) 0.0000(3)
N1 0.0176(3) 0.0217(4) 0.0128(3) -0.0003(2) -0.0042(2) 0.0004(2)
C9 0.0137(3) 0.0143(3) 0.0131(3) 0.0006(3) -0.0007(2) -0.0001(2)
O2 0.0429(4) 0.0195(3) 0.0233(4) -0.0071(3) -0.0106(3) 0.0025(3)
C8 0.0128(3) 0.0176(4) 0.0116(3) 0.0009(3) -0.0013(2) 0.0000(2)
C7 0.0165(3) 0.0163(4) 0.0154(3) 0.0031(3) -0.0028(3) 0.0020(3)
O1 0.0328(4) 0.0231(3) 0.0172(3) 0.0019(2) -0.0110(3) 0.0018(3)
C4 0.0146(3) 0.0149(3) 0.0130(3) 0.0016(3) -0.0018(2) 0.0008(2)
C6 0.0188(4) 0.0144(4) 0.0162(4) 0.0004(3) -0.0021(3) 0.0017(3)
C3 0.0182(3) 0.0157(4) 0.0180(4) -0.0016(3) -0.0014(3) -0.0004(3)
C2 0.0184(4) 0.0211(4) 0.0179(4) -0.0047(3) -0.0022(3) -0.0018(3)

loop_
_atom_type_symbol
_atom_type_description
_atom_type_scat_dispersion_real
_atom_type_scat_dispersion_imag
_atom_type_scat_source
C C 0.0033 0.0016 'International Tables Vol C Tables 4.2.6.8 and 6.1.1.4'
H H 0.0000 0.0000 'International Tables Vol C Tables 4.2.6.8 and 6.1.1.4'
N N 0.0061 0.0033 'International Tables Vol C Tables 4.2.6.8 and 6.1.1.4'
O O 0.0106 0.0060 'International Tables Vol C Tables 4.2.6.8 and 6.1.1.4'

loop_
_geom_angle_atom_site_label_1
_geom_angle_atom_site_label_2
_geom_angle_atom_site_label_3
_geom_angle
_geom_angle_site_symmetry_1
_geom_angle_site_symmetry_3
_geom_angle_publ_flag
O2 N2 C5 119.38(7) . . ?
O2 N2 O1 122.07(7) . . ?
O1 N2 C5 118.56(7) . . ?
C4 C5 N2 118.27(7) . . ?
C4 C5 C6 123.92(7) . . ?
C6 C5 N2 117.81(7) . . ?
C8 N1 C2 109.03(7) . . ?
C8 C9 C3 106.88(7) . . ?
C4 C9 C8 118.78(7) . . ?
C4 C9 C3 134.34(7) . . ?
N1 C8 C9 107.52(7) . . ?
N1 C8 C7 129.58(7) . . ?
C7 C8 C9 122.90(7) . . ?
C6 C7 C8 117.84(7) . . ?
C5 C4 C9 117.30(7) . . ?
C7 C6 C5 119.26(8) . . ?
C2 C3 C9 106.34(7) . . ?
C3 C2 N1 110.24(7) . . ?

loop_
_geom_bond_atom_site_label_1
_geom_bond_atom_site_label_2
_geom_bond_distance
_geom_bond_site_symmetry_2
_geom_bond_publ_flag
N2 C5 1.4498(10) . ?
N2 O2 1.2323(10) . ?
N2 O1 1.2407(10) . ?
C5 C4 1.3879(11) . ?
C5 C6 1.4090(11) . ?
N1 C8 1.3624(10) . ?
N1 C2 1.3771(11) . ?
C9 C8 1.4250(11) . ?
C9 C4 1.3967(11) . ?
C9 C3 1.4316(11) . ?
C8 C7 1.3982(11) . ?
C7 C6 1.3778(11) . ?
C3 C2 1.3680(12) . ?
